data_2008491
loop_
_publ_author_name
'A. Sergi Capilla'
'M. Dolors Pujol'
'Xavier Solans'
'Merc\`e Font-Bardia'

_publ_section_title
10\b-Hydroxy-6\a-(3,4,5-trimethoxyphenyl)-2,3,6,6a\a,7,9,9a\b,10-octahydroisobenzofuro[5,6-<i>g</i>][1,4]benzodioxin-7-one
_journal_issue 5
_journal_name_full 'Acta Crystallographica Section C'
_journal_page_first 786
_journal_page_last 787
_journal_paper_doi 10.1107/S0108270198017296
_journal_volume 55
_journal_year 1999
_chemical_formula_moiety 'C23 H24 O8'
_chemical_formula_sum 'C23 H24 O8'
_chemical_formula_weight 428.42
_chemical_name_systematic
;
 10\b-Hydroxy-6\a-(3,4,5-trimethoxyphenyl)-2,3,6,6a\a,7,9,9a\b,10-
 octahydroisobenzofuro[5,6-g][1,4]benzodioxin-7-one
;
_space_group_IT_number 2
_symmetry_cell_setting triclinic
_symmetry_space_group_name_Hall '-P 1'
_symmetry_space_group_name_H-M 'P -1'
_audit_creation_method SHELXL97
_cell_angle_alpha 109.36(4)
_cell_angle_beta 102.24(3)
_cell_angle_gamma 92.10(3)
_cell_formula_units_Z 2
_cell_length_a 8.608(3)
_cell_length_b 10.393(4)
_cell_length_c 12.455(5)
_cell_measurement_reflns_used 25
_cell_measurement_temperature 293(2)
_cell_measurement_theta_max 21
_cell_measurement_theta_min 12
_cell_volume 1020.4(7)
_computing_cell_refinement CAD-4/PC
_computing_data_collection 'CAD-4/PC (Kretschmar, 1996)'
_computing_data_reduction 'CFEO (Solans, 1978)'
_computing_molecular_graphics 'ORTEP (Brueggermann & Schmid, 1990)'
_computing_publication_material 'PLATON (Spek, 1990)'
_computing_structure_refinement 'SHELXL97 (Sheldrick, 1997a)'
_computing_structure_solution 'SHELXS97 (Sheldrick, 1997b)'
_diffrn_ambient_temperature 293(2)
_diffrn_measured_fraction_theta_full 0.711
_diffrn_measured_fraction_theta_max 0.711
_diffrn_measurement_device_type 'Enraf-Nonius CAD-4'
_diffrn_measurement_method \w/2\q
_diffrn_radiation_monochromator graphite
_diffrn_radiation_source 'fine-focus sealed tube'
_diffrn_radiation_type MoK\a
_diffrn_radiation_wavelength 0.71069
_diffrn_reflns_av_R_equivalents 0.008
_diffrn_reflns_av_sigmaI/netI 0.032
_diffrn_reflns_limit_h_max 11
_diffrn_reflns_limit_h_min -12
_diffrn_reflns_limit_k_max 13
_diffrn_reflns_limit_k_min -14
_diffrn_reflns_limit_l_max 17
_diffrn_reflns_limit_l_min 0
_diffrn_reflns_number 4261
_diffrn_reflns_theta_full 29.96
_diffrn_reflns_theta_max 29.96
_diffrn_reflns_theta_min 2.09
_diffrn_standards_decay_% 0
_diffrn_standards_interval_time 120
_diffrn_standards_number 3
_exptl_absorpt_coefficient_mu 0.106
_exptl_absorpt_correction_type none
_exptl_crystal_colour colourless
_exptl_crystal_density_diffrn 1.394
_exptl_crystal_density_method 'not measured'
_exptl_crystal_description prism
_exptl_crystal_F_000 452
_exptl_crystal_size_max 0.3
_exptl_crystal_size_mid 0.2
_exptl_crystal_size_min 0.2
_refine_diff_density_max 0.482
_refine_diff_density_min -0.210
_refine_ls_extinction_method none
_refine_ls_goodness_of_fit_ref 1.044
_refine_ls_hydrogen_treatment 'H atoms: see text'
_refine_ls_matrix_type full
_refine_ls_number_parameters 376
_refine_ls_number_reflns 4219
_refine_ls_number_restraints 0
_refine_ls_restrained_S_all 1.044
_refine_ls_R_factor_all 0.067
_refine_ls_R_factor_gt 0.057
_refine_ls_shift/su_max <0.001
_refine_ls_shift/su_mean 0.000
_refine_ls_structure_factor_coef Fsqd
_refine_ls_weighting_details 'w = 1/[\s^2^(Fo^2^)+(0.0737P)^2^+0.2731P] where P=(Fo^2^+2Fc^2^)/3'
_refine_ls_weighting_scheme calc
_refine_ls_wR_factor_ref 0.141
_reflns_number_gt 3636
_reflns_number_total 4219
_reflns_threshold_expression I>2\s(I)
_cod_data_source_file os1046.cif
_cod_data_source_block dpbc3
_cod_depositor_comments
;
The following automatic conversions were performed:

'_refine_ls_weighting_scheme' value 'calc w =
1/[\s^2^(Fo^2^)+(0.0737P)^2^+0.2731P] where P=(Fo^2^+2Fc^2^)/3' was
changed to 'calc'. New tag '_refine_ls_weighting_details' was
created. The value of the new tag was set to 'w =
1/[\s^2^(Fo^2^)+(0.0737P)^2^+0.2731P] where P=(Fo^2^+2Fc^2^)/3'.

Automatic conversion script
Id: cif_fix_values 3143 2015-03-26 13:38:13Z robertas 
;
_cod_database_code 2008491
_cod_database_fobs_code 2008491

loop_
_symmetry_equiv_pos_as_xyz
'x, y, z'
'-x, -y, -z'

loop_
_atom_site_label
_atom_site_fract_x
_atom_site_fract_y
_atom_site_fract_z
_atom_site_U_iso_or_equiv
_atom_site_adp_type
_atom_site_calc_flag
_atom_site_refinement_flags
_atom_site_occupancy
_atom_site_disorder_assembly
_atom_site_disorder_group
_atom_site_type_symbol
O1 .7926(2) -.2207(2) -.05308(16) .0666(5) Uani d . 1 . . O
O2 .5598(2) -.16005(19) -.12782(16) .0673(5) Uani d . 1 . . O
O3 .08836(18) -.50645(16) .24986(14) .0504(4) Uani d . 1 . . O
O4 .41109(18) -.49362(17) .37107(14) .0489(4) Uani d . 1 . . O
O5 .2235(2) -.42251(16) -.11601(14) .0521(4) Uani d . 1 . . O
O6 1.07157(18) .06853(15) .29025(14) .0508(4) Uani d . 1 . . O
O7 .92697(18) .23058(14) .44678(13) .0454(4) Uani d . 1 . . O
O8 .63402(18) .15183(16) .45865(14) .0530(4) Uani d . 1 . . O
C1 .6518(3) -.2189(2) -.0583(2) .0524(6) Uani d . 1 . . C
C2 .3919(4) -.1808(3) -.1274(2) .0616(7) Uani d . 1 . . C
C3 .3957(3) -.2111(2) -.01501(19) .0427(5) Uani d . 1 . . C
C4 .2566(3) -.3023(2) -.01213(18) .0409(5) Uani d . 1 . . C
C5 .3035(2) -.34569(18) .09467(17) .0354(4) Uani d . 1 . . C
C6 .1816(3) -.4001(2) .13035(19) .0406(5) Uani d . 1 . . C
C7 .2136(2) -.4510(2) .22068(18) .0388(4) Uani d . 1 . . C
C8 .1362(4) -.5851(3) .3240(3) .0665(8) Uani d . 1 . . C
C9 .2769(3) -.5124(3) .4194(3) .0631(7) Uani d . 1 . . C
C10 .3713(2) -.44551(19) .28024(17) .0371(4) Uani d . 1 . . C
C11 .4932(2) -.39075(19) .24585(17) .0354(4) Uani d . 1 . . C
C12 .4621(2) -.34057(17) .15356(16) .0331(4) Uani d . 1 . . C
C13 .6046(2) -.28397(18) .12151(17) .0340(4) Uani d . 1 . . C
C14 .5457(3) -.28124(19) -.00243(17) .0389(5) Uani d . 1 . . C
C15 .6862(2) -.14555(17) .21133(16) .0320(4) Uani d . 1 . . C
C16 .8415(2) -.10559(19) .21136(18) .0364(4) Uani d . 1 . . C
C17 .9216(2) .0205(2) .28933(18) .0366(4) Uani d . 1 . . C
C18 .8488(2) .10476(18) .37096(16) .0347(4) Uani d . 1 . . C
C19 .6947(2) .06448(19) .37293(17) .0357(4) Uani d . 1 . . C
C20 .6121(2) -.05965(19) .29219(17) .0355(4) Uani d . 1 . . C
C21 1.1359(4) -.0072(3) .1945(3) .0645(8) Uani d . 1 . . C
C22 1.0273(5) .2245(4) .5504(3) .0762(10) Uani d . 1 . . C
C23 .4665(3) .1473(3) .4415(3) .0674(8) Uani d . 1 . . C
H5O .122(4) -.434(3) -.148(3) .084(10) Uiso d . 1 . . H
H2 .340(3) -.260(3) -.202(2) .056(7) Uiso d . 1 . . H
H2A .340(3) -.093(3) -.126(2) .069(8) Uiso d . 1 . . H
H3 .412(3) -.125(2) .048(2) .045(6) Uiso d . 1 . . H
H4 .150(2) -.251(2) -.0143(17) .029(5) Uiso d . 1 . . H
H6 .076(3) -.404(3) .090(2) .056(7) Uiso d . 1 . . H
H8 .047(3) -.598(3) .358(2) .054(7) Uiso d . 1 . . H
H8A .186(4) -.683(4) .276(3) .114(13) Uiso d . 1 . . H
H9 .232(5) -.414(4) .463(3) .119(13) Uiso d . 1 . . H
H9A .319(4) -.575(3) .464(3) .078(9) Uiso d . 1 . . H
H11 .604(3) -.390(2) .2865(19) .041(6) Uiso d . 1 . . H
H13 .688(2) -.350(2) .1239(18) .036(5) Uiso d . 1 . . H
H14 .526(3) -.372(2) -.050(2) .047(6) Uiso d . 1 . . H
H16 .894(3) -.162(2) .163(2) .040(6) Uiso d . 1 . . H
H20 .507(3) -.084(2) .2970(19) .039(6) Uiso d . 1 . . H
H21 1.048(4) -.023(3) .120(3) .077(9) Uiso d . 1 . . H
H21A 1.231(4) .044(3) .199(3) .077(9) Uiso d . 1 . . H
H21B 1.166(4) -.092(4) .211(3) .102(12) Uiso d . 1 . . H
H22 1.112(5) .172(4) .534(3) .111(14) Uiso d . 1 . . H
H22A 1.069(4) .310(4) .598(3) .085(10) Uiso d . 1 . . H
H22B .954(6) .184(5) .598(5) .17(2) Uiso d . 1 . . H
H23 .420(5) .056(4) .443(3) .118(14) Uiso d . 1 . . H
H23A .451(3) .224(3) .504(3) .074(9) Uiso d . 1 . . H
H23B .426(4) .173(4) .370(3) .099(12) Uiso d . 1 . . H

loop_
_atom_site_aniso_label
_atom_site_aniso_U_11
_atom_site_aniso_U_22
_atom_site_aniso_U_33
_atom_site_aniso_U_12
_atom_site_aniso_U_13
_atom_site_aniso_U_23
O1 .0711(13) .0721(12) .0514(11) -.0160(9) .0252(9) .0105(9)
O2 .0852(13) .0681(12) .0522(10) -.0163(10) .0124(9) .0306(9)
O3 .0412(8) .0551(9) .0519(9) -.0123(7) .0068(7) .0191(8)
O4 .0470(9) .0554(9) .0496(9) -.0010(7) .0073(7) .0283(8)
O5 .0513(10) .0440(9) .0437(9) -.0006(7) -.0044(7) .0031(7)
O6 .0418(8) .0449(8) .0537(9) -.0129(6) .0145(7) .0016(7)
O7 .0494(8) .0280(7) .0451(8) -.0100(6) .0007(7) .0028(6)
O8 .0451(9) .0449(8) .0483(9) -.0033(7) .0131(7) -.0108(7)
C1 .0714(17) .0415(11) .0349(11) -.0135(11) .0141(11) .0023(9)
C2 .0794(19) .0557(15) .0487(14) -.0107(14) .0003(13) .0279(12)
C3 .0602(13) .0264(9) .0347(10) -.0020(9) .0037(9) .0071(8)
C4 .0459(11) .0343(10) .0362(10) .0041(8) .0031(9) .0084(8)
C5 .0398(10) .0250(8) .0349(10) -.0006(7) .0029(8) .0062(7)
C6 .0331(10) .0392(10) .0416(11) -.0032(8) -.0004(8) .0101(9)
C7 .0376(10) .0327(10) .0404(11) -.0058(8) .0077(8) .0073(8)
C8 .0600(16) .0739(19) .0767(19) -.0119(14) .0166(14) .0421(16)
C9 .0584(16) .0764(19) .0625(17) -.0044(14) .0118(13) .0375(15)
C10 .0430(11) .0280(9) .0350(10) -.0018(8) .0044(8) .0077(8)
C11 .0337(10) .0297(9) .0359(10) -.0021(7) .0021(8) .0068(7)
C12 .0371(10) .0224(8) .0335(9) -.0018(7) .0063(8) .0036(7)
C13 .0372(10) .0242(8) .0366(10) -.0006(7) .0093(8) .0054(7)
C14 .0522(12) .0241(9) .0318(10) -.0068(8) .0091(8) .0004(7)
C15 .0354(9) .0239(8) .0327(9) -.0016(7) .0052(7) .0069(7)
C16 .0389(10) .0281(9) .0384(10) .0001(8) .0108(8) .0060(8)
C17 .0331(10) .0356(9) .0389(10) -.0038(8) .0064(8) .0124(8)
C18 .0397(10) .0247(8) .0316(9) -.0050(7) .0006(8) .0051(7)
C19 .0384(10) .0292(9) .0348(10) .0008(7) .0082(8) .0057(7)
C20 .0345(10) .0297(9) .0365(10) -.0035(7) .0077(8) .0053(8)
C21 .0493(15) .0685(18) .0681(18) -.0123(13) .0278(14) .0072(14)
C22 .082(2) .0580(17) .0532(17) .0016(16) -.0240(16) -.0017(14)
C23 .0551(16) .0619(17) .0651(19) .0092(13) .0184(14) -.0068(15)

loop_
_atom_type_symbol
_atom_type_description
_atom_type_scat_dispersion_real
_atom_type_scat_dispersion_imag
_atom_type_scat_source
C C 0.0033 0.0016 'International Tables Vol C Tables 4.2.6.8 and 6.1.1.4'
H H 0.0000 0.0000 'International Tables Vol C Tables 4.2.6.8 and 6.1.1.4'
O O 0.0106 0.0060 'International Tables Vol C Tables 4.2.6.8 and 6.1.1.4'

loop_
_geom_angle_atom_site_label_1
_geom_angle_atom_site_label_2
_geom_angle_atom_site_label_3
_geom_angle
_geom_angle_publ_flag
C1 O2 C2 111.01(19) no
C7 O3 C8 113.77(18) no
C10 O4 C9 112.93(18) no
C4 O5 H5O 108(2) no
C17 O6 C21 116.27(18) yes
C18 O7 C22 113.57(19) yes
C19 O8 C23 118.33(18) yes
O1 C1 O2 121.1(2) no
O1 C1 C14 130.3(2) yes
O2 C1 C14 108.6(2) no
O2 C2 C3 104.1(2) no
O2 C2 H2 106.7(15) no
C3 C2 H2 114.1(15) no
O2 C2 H2A 109.7(16) no
C3 C2 H2A 111.2(16) no
H2 C2 H2A 111(2) no
C14 C3 C4 109.13(16) no
C14 C3 C2 101.9(2) no
C4 C3 C2 118.29(19) no
C14 C3 H3 108.8(13) no
C4 C3 H3 110.4(13) no
C2 C3 H3 107.6(14) no
O5 C4 C3 108.66(18) no
O5 C4 C5 108.94(16) no
C3 C4 C5 108.82(17) no
O5 C4 H4 106.6(10) no
C3 C4 H4 110.4(10) no
C5 C4 H4 113.3(10) no
C6 C5 C12 118.99(18) no
C6 C5 C4 117.75(18) no
C12 C5 C4 123.17(18) yes
C7 C6 C5 121.76(19) no
C7 C6 H6 119.9(16) no
C5 C6 H6 118.4(16) no
O3 C7 C6 119.00(19) no
O3 C7 C10 121.45(19) yes
C6 C7 C10 119.55(19) no
O3 C8 C9 110.8(2) no
O3 C8 H8 107.9(15) no
C9 C8 H8 109.2(15) no
O3 C8 H8A 111(2) no
C9 C8 H8A 101.3(19) no
H8 C8 H8A 116(2) no
O4 C9 C8 110.0(2) no
O4 C9 H9 113(2) no
C8 C9 H9 102(2) no
O4 C9 H9A 100.4(17) no
C8 C9 H9A 109.9(18) no
H9 C9 H9A 122(3) no
O4 C10 C11 118.49(18) no
O4 C10 C7 122.45(18) yes
C11 C10 C7 119.06(18) no
C10 C11 C12 121.79(18) no
C10 C11 H11 118.4(13) no
C12 C11 H11 119.8(13) no
C11 C12 C5 118.84(18) no
C11 C12 C13 117.78(17) no
C5 C12 C13 123.38(18) yes
C12 C13 C14 107.09(16) no
C12 C13 C15 113.33(16) no
C14 C13 C15 113.70(16) no
C12 C13 H13 106.5(12) no
C14 C13 H13 111.0(12) no
C15 C13 H13 105.1(12) no
C1 C14 C3 104.00(19) no
C1 C14 C13 121.55(18) no
C3 C14 C13 112.03(17) no
C1 C14 H14 103.2(15) no
C3 C14 H14 110.9(14) no
C13 C14 H14 104.7(14) no
C16 C15 C20 119.19(17) no
C16 C15 C13 117.71(17) no
C20 C15 C13 123.10(17) no
C15 C16 C17 120.61(18) no
C15 C16 H16 120.6(14) no
C17 C16 H16 118.7(14) no
O6 C17 C18 116.40(17) yes
O6 C17 C16 123.46(18) yes
C18 C17 C16 120.13(18) no
O7 C18 C17 120.15(18) yes
O7 C18 C19 120.20(18) yes
C17 C18 C19 119.60(17) no
O8 C19 C18 115.67(17) yes
O8 C19 C20 123.95(18) yes
C18 C19 C20 120.36(18) no
C15 C20 C19 120.04(18) no
C15 C20 H20 122.2(13) no
C19 C20 H20 117.7(13) no
O6 C21 H21 106.5(17) no
O6 C21 H21A 107.7(18) no
H21 C21 H21A 114(3) no
O6 C21 H21B 105(2) no
H21 C21 H21B 116(3) no
H21A C21 H21B 107(3) no
O7 C22 H22 111(2) no
O7 C22 H22A 109(2) no
H22 C22 H22A 108(3) no
O7 C22 H22B 109(3) no
H22 C22 H22B 113(4) no
H22A C22 H22B 106(3) no
O8 C23 H23 110(2) no
O8 C23 H23A 104.2(18) no
H23 C23 H23A 113(3) no
O8 C23 H23B 107(2) no
H23 C23 H23B 119(3) no
H23A C23 H23B 104(3) no

loop_
_geom_bond_atom_site_label_1
_geom_bond_atom_site_label_2
_geom_bond_site_symmetry_2
_geom_bond_distance
_geom_bond_publ_flag
O1 C1 . 1.201(3) no
O2 C1 . 1.359(3) no
O2 C2 . 1.454(4) no
O3 C7 . 1.373(2) no
O3 C8 . 1.433(3) yes
O4 C10 . 1.368(3) no
O4 C9 . 1.446(3) yes
O5 C4 . 1.436(3) yes
O5 H5O . .87(3) no
O6 C17 . 1.363(2) no
O6 C21 . 1.428(3) no
O7 C18 . 1.379(2) no
O7 C22 . 1.415(3) no
O8 C19 . 1.366(2) no
O8 C23 . 1.409(3) no
C1 C14 . 1.505(3) no
C2 C3 . 1.528(3) no
C2 H2 . 1.01(3) no
C2 H2A . 1.03(3) no
C3 C14 . 1.511(3) no
C3 C4 . 1.514(3) no
C3 H3 . .96(2) no
C4 C5 . 1.523(3) no
C4 H4 . 1.083(19) no
C5 C6 . 1.392(3) no
C5 C12 . 1.396(3) no
C6 C7 . 1.377(3) no
C6 H6 . .93(3) no
C7 C10 . 1.392(3) no
C8 C9 . 1.476(4) yes
C8 H8 . .98(3) no
C8 H8A . 1.14(4) no
C9 H9 . 1.11(4) no
C9 H9A . 1.02(3) no
C10 C11 . 1.384(3) no
C11 C12 . 1.394(3) no
C11 H11 . .98(2) no
C12 C13 . 1.523(3) no
C13 C14 . 1.529(3) no
C13 C15 . 1.530(3) no
C13 H13 . 1.02(2) no
C14 H14 . .92(2) no
C15 C16 . 1.385(3) no
C15 C20 . 1.392(3) no
C16 C17 . 1.394(3) no
C16 H16 . .90(2) no
C17 C18 . 1.383(3) no
C18 C19 . 1.384(3) no
C19 C20 . 1.397(3) no
C20 H20 . .95(2) no
C21 H21 . 1.03(3) no
C21 H21A . .94(3) no
C21 H21B . 1.00(4) no
C22 H22 . .94(4) no
C22 H22A . .90(4) no
C22 H22B . 1.11(6) no
C23 H23 . 1.02(4) no
C23 H23A . .95(3) no
C23 H23B . 1.01(4) no

loop_
_geom_hbond_atom_site_label_D
_geom_hbond_atom_site_label_H
_geom_hbond_atom_site_label_A
_geom_hbond_site_symmetry_A
_geom_hbond_distance_DH
_geom_hbond_distance_HA
_geom_hbond_distance_DA
_geom_hbond_angle_DHA
_geom_hbond_publ_flag
O5 H5O O3 2_545 0.87(4) 1.92(3) 2.770(3) 166(3) yes

loop_
_geom_torsion_atom_site_label_1
_geom_torsion_atom_site_label_2
_geom_torsion_atom_site_label_3
_geom_torsion_atom_site_label_4
_geom_torsion
_geom_torsion_publ_flag
C2 O2 C1 O1 175.1(2) no
C2 O2 C1 C14 -1.8(3) yes
C1 O2 C2 C3 21.1(3) yes
O2 C2 C3 C14 -31.0(2) no
O2 C2 C3 C4 -150.6(2) no
C14 C3 C4 O5 -67.7(2) no
C2 C3 C4 O5 48.1(3) yes
C14 C3 C4 C5 50.8(2) no
C2 C3 C4 C5 166.6(2) no
O5 C4 C5 C6 -77.6(2) no
C3 C4 C5 C6 164.05(18) no
O5 C4 C5 C12 98.7(2) no
C3 C4 C5 C12 -19.7(3) yes
C12 C5 C6 C7 -1.2(3) no
C4 C5 C6 C7 175.30(18) no
C8 O3 C7 C6 165.6(2) no
C8 O3 C7 C10 -14.3(3) yes
C5 C6 C7 O3 -178.40(18) no
C5 C6 C7 C10 1.5(3) no
C7 O3 C8 C9 44.8(3) no
C10 O4 C9 C8 46.7(3) no
O3 C8 C9 O4 -61.9(3) no
C9 O4 C10 C11 163.9(2) no
C9 O4 C10 C7 -16.8(3) yes
O3 C7 C10 O4 -0.4(3) yes
C6 C7 C10 O4 179.65(19) no
O3 C7 C10 C11 178.87(18) no
C6 C7 C10 C11 -1.1(3) no
O4 C10 C11 C12 179.56(17) no
C7 C10 C11 C12 0.3(3) no
C10 C11 C12 C5 0.1(3) no
C10 C11 C12 C13 -179.27(17) no
C6 C5 C12 C11 0.3(3) no
C4 C5 C12 C11 -175.95(17) no
C6 C5 C12 C13 179.66(17) no
C4 C5 C12 C13 3.4(3) yes
C11 C12 C13 C14 161.52(16) no
C5 C12 C13 C14 -17.8(2) yes
C11 C12 C13 C15 -72.3(2) yes
C5 C12 C13 C15 108.3(2) no
O1 C1 C14 C3 165.0(2) no
O2 C1 C14 C3 -18.5(2) yes
O1 C1 C14 C13 37.7(3) no
O2 C1 C14 C13 -145.86(19) no
C4 C3 C14 C1 155.65(17) no
C2 C3 C14 C1 29.8(2) no
C4 C3 C14 C13 -71.3(2) no
C2 C3 C14 C13 162.83(17) no
C12 C13 C14 C1 174.34(18) no
C15 C13 C14 C1 48.4(3) yes
C12 C13 C14 C3 50.7(2) no
C15 C13 C14 C3 -75.3(2) no
C12 C13 C15 C16 160.40(17) no
C14 C13 C15 C16 -77.0(2) no
C12 C13 C15 C20 -19.3(3) no
C14 C13 C15 C20 103.3(2) no
C20 C15 C16 C17 -1.6(3) no
C13 C15 C16 C17 178.70(18) no
C21 O6 C17 C18 -170.1(2) no
C21 O6 C17 C16 9.5(3) no
C15 C16 C17 O6 -176.94(19) no
C15 C16 C17 C18 2.7(3) no
C22 O7 C18 C17 -87.3(3) no
C22 O7 C18 C19 95.4(3) no
O6 C17 C18 O7 0.8(3) no
C16 C17 C18 O7 -178.88(18) no
O6 C17 C18 C19 178.15(18) no
C16 C17 C18 C19 -1.5(3) no
C23 O8 C19 C18 156.6(2) no
C23 O8 C19 C20 -24.6(3) no
O7 C18 C19 O8 -4.6(3) no
C17 C18 C19 O8 178.07(18) no
O7 C18 C19 C20 176.62(18) no
C17 C18 C19 C20 -0.8(3) no
C16 C15 C20 C19 -0.7(3) no
C13 C15 C20 C19 179.02(18) no
O8 C19 C20 C15 -176.85(19) no
C18 C19 C20 C15 1.9(3) no

loop_
_cod_related_entry_id
_cod_related_entry_database
_cod_related_entry_code
1 ChemSpider 21105711
